data_9004756
loop_
_publ_author_name
'Burns, P. C.'
'Deely, K. M.'
'Hayden, L. A.'

_publ_section_title
;
 The crystal chemistry of the zippeite group
 Sample: SZIPPNH4I
;
_journal_name_full 'The Canadian Mineralogist'
_journal_page_first 687
_journal_page_last 706
_journal_paper_doi 10.2113/gscanmin.41.3.687
_journal_volume 41
_journal_year 2003
_chemical_formula_sum 'H2 N4 O21 S2 U4'
_chemical_name_mineral Zippeite
_space_group_IT_number 12
_symmetry_space_group_name_Hall '-C 2y'
_symmetry_space_group_name_H-M 'C 1 2/m 1'
_cell_angle_alpha 90
_cell_angle_beta 104.117
_cell_angle_gamma 90
_cell_formula_units_Z 4
_cell_length_a 8.6987
_cell_length_b 14.166
_cell_length_c 17.847
_cell_volume 2132.794
_database_code_amcsd 0005849
_exptl_crystal_density_diffrn 4.392
_cod_original_formula_sum 'U4 S2 N4 O21 H2'
_cod_database_code 9004756

loop_
_space_group_symop_operation_xyz
x,y,z
1/2+x,1/2+y,z
x,-y,z
1/2+x,1/2-y,z
-x,y,-z
1/2-x,1/2+y,-z
-x,-y,-z
1/2-x,1/2-y,-z

_cod_depositor_comments
;The nitrogen containing sites are clearly ammonium ions, but the
declared formula was calculated without taking their hydrogens into account.
The attached hydrogen counts were nevertheless set to NH4 counts, leading
to a discrepancy between the declared and calculated summary formula.

This issue needs to be checked with the upstream maintainers (AMCSD) and in the
original publication.

Saulius Gra\<zulis
2023-05-23
;

loop_
_atom_site_label
_atom_site_fract_x
_atom_site_fract_y
_atom_site_fract_z
_atom_site_U_iso_or_equiv
_atom_site_type_symbol
_atom_site_attached_hydrogens
U(1) 0.66630 0.23190 0.33470 0.01100 U 0
U(2) 0.33390 0.26810 0.16540 0.01100 U 0
S(1) 0.00000 0.25490 0.00000 0.02000 S 0
S(2) 0.00000 0.23610 0.50000 0.00700 S 0
NH4(1) 0.72500 0.50000 0.50510 0.02900 N 4
NH4(2) 0.30400 0.00000 0.01180 0.02600 N 4
NH4(3) 0.54900 0.00000 0.15980 0.03600 N 4
NH4(4) 0.44900 0.50000 0.32650 0.02200 N 4
O(1) -0.11390 0.17550 0.44610 0.01200 O 0
O(2) -0.12340 0.31770 -0.04810 0.02400 O 0
O(3) 0.40200 0.24330 0.29470 0.01800 O 0
O(4) -0.06900 0.19290 0.04880 0.02100 O 0
O(5) -0.07710 0.29730 0.54740 0.01500 O 0
O(6) 0.60000 0.23950 0.20530 0.00800 O 0
O(7) 0.65600 0.10500 0.31970 0.02100 O 0
O(8) 0.35300 0.39500 0.17860 0.01900 O 0
O(9) 0.30900 0.14610 0.13810 0.02100 O 0
O(10) 0.68300 0.35490 0.35810 0.02100 O 0
Wat(11) 0.93700 0.50000 0.40110 0.03300 O 2

loop_
_cod_changelog_entry_id
_cod_changelog_entry_author
_cod_changelog_entry_date
_cod_changelog_entry_text
1
;cod-tools version 3.8.0
Id: cif_guess_AMCSD_atom_types 9581 2023-05-17 12:35:41Z saulius
;
2023-05-23T09:16:04+03:00
;Derived atom types and hydrogen counts
from atom names that follow the AMCSD naming convention
(Wat == water, O-H == hydroxyl).
;

loop_
_cod_related_entry_id
_cod_related_entry_database
_cod_related_entry_code
1 AMCSD 0005849
